data_2100625
loop_
_publ_author_name
'Oh, I.H.'
'Merz, M.'
'Mattauch, S.'
'Heger, G.'

_publ_section_title
;
Structural phase transition and hydrogen ordering of
TlH~2~PO~4~ at low temperature
;
_journal_coeditor_code LC5039
_journal_issue 4
_journal_name_full 'Acta Crystallographica, Section B'
_journal_page_first 719
_journal_page_last 728
_journal_paper_doi 10.1107/S0108768106018222
_journal_volume 62
_journal_year 2006
_chemical_formula_sum 'H2 O4 P Tl'
_chemical_formula_weight 301.6
_space_group_IT_number 14
_symmetry_cell_setting monoclinic
_symmetry_space_group_name_Hall '-P 2yab'
_symmetry_space_group_name_H-M 'P 1 21/a 1'
_atom_type_scat_source International_Tables_Vol_C
_audit_creation_method enCIFer
_cell_angle_alpha 90
_cell_angle_beta 91.67(2)
_cell_angle_gamma 90
_cell_formula_units_Z 4
_cell_length_a 14.331(7)
_cell_length_b 4.535(2)
_cell_length_c 6.514(3)
_cell_measurement_reflns_used 20
_cell_measurement_temperature 298
_cell_measurement_theta_max 22.5
_cell_measurement_theta_min 17.5
_cell_volume 423.2(3)
_computing_cell_refinement pron
_computing_data_collection pron
_computing_data_reduction pron
_computing_molecular_graphics 'drawxtal(Finger and Kroeker, 2004)'
_computing_structure_refinement 'prometheus(Zucker et al.,1983)'
_diffrn_ambient_temperature 298
_diffrn_measured_fraction_theta_max 0.6207
_diffrn_measurement_device_type 'four circle diffractometer'
_diffrn_measurement_method \w
_diffrn_radiation_monochromator 'Cu (200)'
_diffrn_radiation_probe neutron
_diffrn_radiation_type neutron
_diffrn_radiation_wavelength 1.2413
_diffrn_reflns_av_R_equivalents 0.0218
_diffrn_reflns_limit_h_max 17
_diffrn_reflns_limit_h_min -17
_diffrn_reflns_limit_k_max 4
_diffrn_reflns_limit_k_min -5
_diffrn_reflns_limit_l_max 6
_diffrn_reflns_limit_l_min -8
_diffrn_reflns_number 2766
_diffrn_reflns_theta_max 50.992
_diffrn_reflns_theta_min 1.5
_diffrn_standards_decay_% 0.7
_diffrn_standards_interval_time 360
_diffrn_standards_number 3
_exptl_absorpt_coefficient_mu 0.04
_exptl_absorpt_correction_type none
_exptl_crystal_colour colourless
_exptl_crystal_density_diffrn 4.753
_exptl_crystal_density_meas ?
_exptl_crystal_description platelet
_exptl_crystal_F_000 119
_exptl_crystal_size_max 5
_exptl_crystal_size_mid 3
_exptl_crystal_size_min 3
_refine_diff_density_max 0.65
_refine_diff_density_min -0.42
_refine_ls_extinction_coef 0.05425
_refine_ls_extinction_method 'secondary Type I, isotropic, Gaussian (Zachariasen, 1967)'
_refine_ls_goodness_of_fit_ref 3.90
_refine_ls_hydrogen_treatment refall
_refine_ls_matrix_type full
_refine_ls_number_parameters 73
_refine_ls_number_reflns 699
_refine_ls_R_factor_gt 0.051
_refine_ls_shift/su_max 0
_refine_ls_shift/su_mean 0
_refine_ls_structure_factor_coef Fsqd
_refine_ls_weighting_details w=1/\s^2^(Fo^2^)
_refine_ls_weighting_scheme calc
_refine_ls_wR_factor_ref 0.0603
_reflns_number_gt 699
_reflns_number_total 814
_reflns_threshold_expression >3sigma(I)
_cod_data_source_file lc5039.cif
_cod_depositor_comments
;
The following automatic conversions were performed:

'_diffrn_ambient_temperature' value '298K ' was changed to '298' -
the value should be numeric and without a unit designator.

Automatic conversion script
Id: cif_fix_values 1646 2011-03-28 12:23:43Z adriana 
;
_cod_original_sg_symbol_H-M 'P 21/a'
_cod_original_formula_sum ' H2 O4 P Tl'
_cod_database_code 2100625

loop_
_symmetry_equiv_pos_as_xyz
'x, y, z'
'-x+1/2, y+1/2, -z'
'-x, -y, -z'
'x+1/2, -y-1/2, z'

loop_
_atom_site_type_symbol
_atom_site_label
_atom_site_fract_x
_atom_site_fract_y
_atom_site_fract_z
_atom_site_U_iso_or_equiv
_atom_site_adp_type
_atom_site_occupancy
Tl Tl 0.12833(5) -0.0049(2) 0.25850(10) 0.0389(3) Uani 1.00
P P 0.12455(8) 0.5207(3) 0.7608(2) 0.0237(4) Uani 1.00
O O1 0.07470(10) 0.3996(4) 0.9468(2) 0.0526(7) Uani 1.00
O O2 0.05391(10) 0.6547(3) 0.6063(2) 0.0417(6) Uani 1.00
O O3 0.19149(10) 0.7704(3) 0.8299(2) 0.0353(6) Uani 1.00
O O4 0.18173(10) 0.2726(3) 0.6680(2) 0.0340(5) Uani 1.00
H H1 -0.0088(5) 0.5245(18) 0.0161(11) 0.0419(7) Uiso 0.50
H H2 0.0078(4) 0.5308(15) 0.5232(9) 0.0382(6) Uiso 0.50
H H3 0.1845(2) 0.0052(7) 0.7544(4) 0.0516(7) Uani 1.00

loop_
_atom_site_aniso_label
_atom_site_aniso_U_11
_atom_site_aniso_U_22
_atom_site_aniso_U_33
_atom_site_aniso_U_12
_atom_site_aniso_U_13
_atom_site_aniso_U_23
Tl 0.0392(2) 0.0397(3) 0.0379(3) . . 0.0083(2)
P 0.0230(3) 0.0219(5) 0.0265(4) . . 0.0051(3)
O1 0.0402(6) 0.0623(7) 0.0553(6) 0.0244(5) 0.0259(4) 0.0359(5)
O2 0.0410(5) 0.0359(5) 0.0469(5) -0.0097(4) -0.0200(4) 0.0139(4)
O3 0.0391(5) 0.0239(5) 0.0423(5) -0.0148(3) 0.0024(3) -0.0037(4)
O4 0.0421(5) 0.0240(5) 0.0366(5) -0.0028(3) 0.0113(3) -0.0044(4)
H3 0.0408(7) 0.0680(10) 0.0460(9) -0.0062(8) . -0.0150(10)

loop_
_atom_type_symbol
H
TL
P
O

loop_
_geom_angle_atom_site_label_1
_geom_angle_atom_site_label_2
_geom_angle_atom_site_label_3
_geom_angle
O1 P O2 110.39(3)
O1 P O3 109.50(2)
O1 P O4 108.55(2)
O2 P O3 107.08(2)
O2 P O4 112.60(4)
O3 P O4 108.67(3)

loop_
_geom_bond_atom_site_label_1
_geom_bond_atom_site_label_2
_geom_bond_site_symmetry_2
_geom_bond_distance
P O1 . 1.527(2)
P O2 . 1.532(2)
P O3 . 1.543(2)
P O4 . 1.527(2)
Tl O1 9 2.828(5)
Tl O4 13 2.931(2)
Tl O3 13 2.939(7)
Tl O2 10 2.965(3)
Tl O4 . 3.028(5)
Tl O3 12 3.133(5)
Tl O2 7 3.201(5)

loop_
_geom_hbond_atom_site_label_D
_geom_hbond_atom_site_label_H
_geom_hbond_atom_site_label_A
_geom_hbond_site_symmetry_D
_geom_hbond_site_symmetry_A
_geom_hbond_distance_DH
_geom_hbond_distance_HA
_geom_hbond_distance_DA
_geom_hbond_angle_DHA
O1 H1 O1 9 7 1.040(7) 1.409(7) 2.445(7) 172.8(4)
O2 H2 O2 . 7 1.012(6) 1.469(6) 2.480(6) 176.2(5)
O3 H3 O4 10 . 1.176(3) 1.337(3) 2.512(3) 176.9(5)
